data_7720929
loop_
_publ_author_name
'Svensson, Fredric G.'
'Greijer, Bj&#xf6;rn H'
'Guerin, Timothe'
'Agback, Tatiana'
'Agback, Peter'
'Kessler, Vadim G.'

_publ_section_title
;
 Molecular mechanisms behind the potential genotoxicity of metal oxide
 nanoparticles: nucleoside deglycosylation pathway.
;
_journal_issue 21
_journal_name_full 'Dalton transactions (Cambridge, England : 2003)'
_journal_page_first 8161
_journal_page_last 8172
_journal_paper_doi 10.1039/d6dt00402d
_journal_volume 55
_journal_year 2026
_chemical_absolute_configuration rm
_chemical_formula_sum 'C27 H42 N9 O55 P W12'
_chemical_formula_weight 3609.86
_space_group_crystal_system orthorhombic
_space_group_IT_number 19
_space_group_name_Hall 'P 2ac 2ab'
_space_group_name_H-M_alt 'P 21 21 21'
_atom_sites_solution_hydrogens geom
_audit_creation_method SHELXL-2019/1
_audit_update_record
;
2026-02-10 deposited with the CCDC.	2026-04-27 downloaded from the CCDC.
;
_cell_angle_alpha 90
_cell_angle_beta 90
_cell_angle_gamma 90
_cell_formula_units_Z 4
_cell_length_a 13.5434(9)
_cell_length_b 15.7745(11)
_cell_length_c 29.268(2)
_cell_measurement_reflns_used 9952
_cell_measurement_temperature 295(2)
_cell_measurement_theta_max 32.82
_cell_measurement_theta_min 2.42
_cell_volume 6252.8(7)
_computing_cell_refinement 'Bruker SAINT'
_computing_data_collection 'Bruker APEX2'
_computing_data_reduction 'Bruker SAINT'
_computing_molecular_graphics 'Bruker SHELXTL'
_computing_publication_material 'Bruker SHELXTL'
_computing_structure_refinement 'SHELXL-2019/1 (Sheldrick, 2019)'
_computing_structure_solution 'SHELXS-97 (Sheldrick 2008)'
_diffrn_ambient_temperature 295(2)
_diffrn_measured_fraction_theta_full 0.998
_diffrn_measured_fraction_theta_max 0.999
_diffrn_measurement_device_type 'Bruker D8 Quest ECO'
_diffrn_measurement_method 'Phi & omega scan'
_diffrn_radiation_type MoK\a
_diffrn_radiation_wavelength 0.71073
_diffrn_reflns_av_R_equivalents 0.0574
_diffrn_reflns_av_unetI/netI 0.0471
_diffrn_reflns_Laue_measured_fraction_full 0.998
_diffrn_reflns_Laue_measured_fraction_max 0.999
_diffrn_reflns_limit_h_max 17
_diffrn_reflns_limit_h_min -17
_diffrn_reflns_limit_k_max 20
_diffrn_reflns_limit_k_min -20
_diffrn_reflns_limit_l_max 38
_diffrn_reflns_limit_l_min -38
_diffrn_reflns_number 81473
_diffrn_reflns_point_group_measured_fraction_full 0.999
_diffrn_reflns_point_group_measured_fraction_max 0.999
_diffrn_reflns_theta_full 25.242
_diffrn_reflns_theta_max 28.000
_diffrn_reflns_theta_min 2.101
_diffrn_source 'sealed tube'
_exptl_absorpt_coefficient_mu 22.128
_exptl_absorpt_correction_T_max 0.350
_exptl_absorpt_correction_T_min 0.076
_exptl_absorpt_correction_type multi-scan
_exptl_absorpt_process_details 'Bruker SADABS'
_exptl_crystal_colour yellow
_exptl_crystal_density_diffrn 3.835
_exptl_crystal_density_meas ?
_exptl_crystal_density_method 'not measured'
_exptl_crystal_description plate
_exptl_crystal_F_000 6440
_exptl_crystal_size_max 0.240
_exptl_crystal_size_mid 0.200
_exptl_crystal_size_min 0.060
_exptl_transmission_factor_max 0.350
_exptl_transmission_factor_min 0.076
_refine_diff_density_max 2.227
_refine_diff_density_min -1.488
_refine_diff_density_rms 0.284
_refine_ls_abs_structure_details
;
 Flack x determined using 5954 quotients [(I+)-(I-)]/[(I+)+(I-)]
 (Parsons, Flack and Wagner, Acta Cryst. B69 (2013) 249-259).
;
_refine_ls_abs_structure_Flack 0.068(7)
_refine_ls_extinction_method none
_refine_ls_goodness_of_fit_ref 1.148
_refine_ls_hydrogen_treatment constr
_refine_ls_matrix_type full
_refine_ls_number_parameters 937
_refine_ls_number_reflns 15084
_refine_ls_number_restraints 12
_refine_ls_restrained_S_all 1.148
_refine_ls_R_factor_all 0.0408
_refine_ls_R_factor_gt 0.0379
_refine_ls_shift/su_max 0.001
_refine_ls_shift/su_mean 0.000
_refine_ls_structure_factor_coef Fsqd
_refine_ls_weighting_details 'w=1/[\s^2^(Fo^2^)+(0.0211P)^2^+114.0692P] where P=(Fo^2^+2Fc^2^)/3'
_refine_ls_weighting_scheme calc
_refine_ls_wR_factor_gt 0.0892
_refine_ls_wR_factor_ref 0.0901
_reflns_Friedel_coverage 0.828
_reflns_Friedel_fraction_full 0.999
_reflns_Friedel_fraction_max 0.999
_reflns_number_gt 14331
_reflns_number_total 15084
_reflns_threshold_expression 'I > 2\s(I)'
_cod_data_source_file d6dt00402d2.cif
_cod_data_source_block Cyt_PWN_20241213_0m_a
_cod_depositor_comments
;
The following automatic conversions were performed:

data item '_exptl_absorpt_correction_type' value 'Multi-scan' was
changed to 'multi-scan' in accordance with the
/home/data/users/saulius/crontab/automatic-downloads/rss-feeds/RSC/lib/dictionaries/cif_core.dic
dictionary named 'cif_core.dic' version 2.4.2 last updated on
2011-04-26.

data item '_exptl_crystal_density_meas' value 'not measured' was
changed to '?' -- the value is perceived as not measured.

Automatic conversion script
Id: cif_fix_values 8170 2020-07-09 18:12:32Z antanas 

 Adding full bibliography for 7720929--7720934.cif.
;
_cod_original_cell_volume 6252.9(7)
_cod_database_code 7720929
_shelx_shelxl_version_number 2019/1
_shelx_space_group_comment
;
The symmetry employed for this shelxl refinement is uniquely defined
by the following loop, which should always be used as a source of
symmetry information in preference to the above space-group names.
They are only intended as comments.
;
_shelx_estimated_absorpt_t_min 0.076
_shelx_estimated_absorpt_t_max 0.350
_exptl_absorpt_special_details 'Bruker SADABS'

loop_
_space_group_symop_operation_xyz
'x, y, z'
'-x+1/2, -y, z+1/2'
'-x, y+1/2, -z+1/2'
'x+1/2, -y+1/2, -z'

loop_
_atom_site_label
_atom_site_type_symbol
_atom_site_fract_x
_atom_site_fract_y
_atom_site_fract_z
_atom_site_U_iso_or_equiv
_atom_site_adp_type
_atom_site_occupancy
_atom_site_site_symmetry_order
_atom_site_calc_flag
_atom_site_refinement_flags_posn
_atom_site_refinement_flags_adp
_atom_site_refinement_flags_occupancy
_atom_site_disorder_assembly
_atom_site_disorder_group
W1 W 0.98295(5) 0.03380(5) 0.65686(3) 0.02029(16) Uani 1 1 d . . . . .
W2 W 0.54974(5) -0.03140(5) 0.60467(3) 0.02030(16) Uani 1 1 d . . . . .
W3 W 0.73354(6) 0.15848(5) 0.49419(2) 0.02062(16) Uani 1 1 d . . . . .
W4 W 0.74638(6) -0.06368(5) 0.53358(3) 0.02128(16) Uani 1 1 d . . . . .
W5 W 0.53463(5) 0.18987(5) 0.56309(3) 0.02051(16) Uani 1 1 d . . . . .
W6 W 0.76743(6) 0.06730(5) 0.73169(3) 0.02186(16) Uani 1 1 d . . . . .
W7 W 0.76699(6) -0.10796(5) 0.64767(3) 0.02215(16) Uani 1 1 d . . . . .
W8 W 0.96623(5) 0.07303(5) 0.54184(3) 0.01916(15) Uani 1 1 d . . . . .
W9 W 0.97161(6) 0.23742(5) 0.61659(3) 0.02055(16) Uani 1 1 d . . . . .
W10 W 0.55510(5) 0.14718(5) 0.68638(3) 0.02135(16) Uani 1 1 d . . . . .
W11 W 0.73482(6) 0.32009(5) 0.57203(3) 0.02192(16) Uani 1 1 d . . . . .
W12 W 0.76168(6) 0.27183(5) 0.69461(3) 0.02200(16) Uani 1 1 d . . . . .
P1 P 0.7566(3) 0.1072(2) 0.61197(14) 0.0089(7) Uani 1 1 d . . . . .
O39 O 1.0559(10) 0.3152(10) 0.6232(5) 0.031(3) Uani 1 1 d . . . . .
O1 O 1.0484(10) 0.0488(8) 0.5001(5) 0.023(3) Uani 1 1 d . . . . .
O2 O 0.7350(11) 0.1639(9) 0.4364(4) 0.028(3) Uani 1 1 d . . . . .
O3 O 0.7881(10) 0.1887(9) 0.7389(5) 0.027(3) Uani 1 1 d . . . . .
O4 O 1.0154(10) 0.1782(10) 0.5644(5) 0.030(3) Uani 1 1 d . . . . .
O5 O 0.7858(13) -0.2036(10) 0.6732(6) 0.038(4) Uani 1 1 d . . . . .
O6 O 0.7875(10) 0.0315(11) 0.7852(5) 0.031(3) Uani 1 1 d . . . . .
O7 O 0.5968(10) 0.3003(9) 0.5656(5) 0.026(3) Uani 1 1 d . . . . .
O8 O 0.5266(10) 0.0716(9) 0.5707(4) 0.023(3) Uani 1 1 d . . . . .
O9 O 0.7122(9) 0.0385(9) 0.5048(4) 0.021(3) Uani 1 1 d . . . . .
O10 O 0.7482(10) 0.2724(10) 0.5118(5) 0.032(3) Uani 1 1 d . . . . .
O11 O 1.0307(10) 0.1508(9) 0.6527(5) 0.024(3) Uani 1 1 d . . . . .
O12 O 0.7437(10) -0.0333(8) 0.6985(4) 0.021(3) Uani 1 1 d . . . . .
O13 O 1.0763(11) -0.0131(10) 0.6875(5) 0.030(3) Uani 1 1 d . . . . .
O14 O 0.7572(11) -0.1306(9) 0.4888(5) 0.027(3) Uani 1 1 d . . . . .
O15 O 0.8707(10) 0.2883(9) 0.5819(5) 0.025(3) Uani 1 1 d . . . . .
O16 O 0.4160(10) 0.2155(11) 0.5511(5) 0.034(4) Uani 1 1 d . . . . .
O17 O 1.0267(10) 0.0207(8) 0.5940(4) 0.021(3) Uani 1 1 d . U . . .
O18 O 0.7227(10) 0.3141(11) 0.6364(5) 0.031(3) Uani 1 1 d . . . . .
O19 O 0.4425(11) 0.1578(12) 0.7116(5) 0.037(4) Uani 1 1 d . . . . .
O20 O 0.5314(10) 0.1932(10) 0.6285(4) 0.026(3) Uani 1 1 d . . . . .
O21 O 0.8685(9) 0.1101(8) 0.6082(4) 0.019(3) Uani 1 1 d . . . . .
O22 O 0.7237(9) 0.1356(8) 0.6595(4) 0.018(3) Uani 1 1 d . . . . .
O23 O 0.8755(9) -0.0203(9) 0.5380(5) 0.024(3) Uani 1 1 d . . . . .
O24 O 0.7425(12) 0.4237(9) 0.5612(5) 0.033(3) Uani 1 1 d . . . . .
O25 O 0.6114(9) -0.0770(10) 0.5507(5) 0.026(3) Uani 1 1 d . . . . .
O26 O 0.5421(10) 0.0398(9) 0.6574(4) 0.025(3) Uani 1 1 d . . . . .
O27 O 0.8937(10) -0.0592(10) 0.6459(5) 0.028(3) Uani 1 1 d . . . . .
O28 O 0.8960(10) 0.0646(9) 0.7051(4) 0.021(3) Uani 1 1 d . . . . .
O29 O 0.6242(10) 0.2468(10) 0.7043(5) 0.027(3) Uani 1 1 d . . . . .
O30 O 0.7800(11) 0.3580(11) 0.7260(5) 0.034(4) Uani 1 1 d . . . . .
O31 O 0.6266(9) -0.1102(9) 0.6395(4) 0.022(3) Uani 1 1 d . . . . .
O32 O 0.6309(9) 0.0904(9) 0.7337(4) 0.022(3) Uani 1 1 d . . . . .
O33 O 0.7777(10) -0.1355(9) 0.5850(5) 0.027(3) Uani 1 1 d . . . . .
O34 O 0.8674(9) 0.1353(10) 0.5106(5) 0.026(3) Uani 1 1 d . . . . .
O35 O 0.7110(9) 0.1672(9) 0.5766(4) 0.020(3) Uani 1 1 d . . . . .
O36 O 0.5947(10) 0.1740(9) 0.5053(5) 0.024(3) Uani 1 1 d . . . . .
O37 O 0.4379(10) -0.0806(10) 0.6043(5) 0.030(3) Uani 1 1 d . . . . .
O38 O 0.7207(9) 0.0158(9) 0.6027(5) 0.022(3) Uani 1 1 d . . . . .
O40 O 0.8889(9) 0.2558(9) 0.6679(5) 0.022(3) Uani 1 1 d . . . . .
N2B N 0.7395(12) 0.5171(12) 0.3743(5) 0.026(4) Uani 1 1 d . . . . .
O1A O 0.7807(12) 0.6343(11) 0.7703(6) 0.040(4) Uani 1 1 d . . . . .
O5C O 0.7435(15) -0.1652(14) 0.8422(6) 0.060(6) Uani 1 1 d . . . . .
H5CA H 0.764107 -0.203685 0.858495 0.090 Uiso 1 1 calc R U . . .
O1B O 0.6854(12) 0.6511(10) 0.3713(5) 0.032(3) Uani 1 1 d . . . . .
O1C O 0.3437(13) -0.0533(12) 0.7072(6) 0.043(4) Uani 1 1 d . . . . .
N3A N 0.9159(14) 0.6554(12) 0.7275(6) 0.030(4) Uani 1 1 d . . . . .
O4C O 0.5968(15) -0.1111(15) 0.7774(7) 0.059(6) Uani 1 1 d . . . . .
N3B N 0.7060(13) 0.5931(11) 0.4415(6) 0.027(4) Uani 1 1 d . . . . .
O4A O 0.9920(13) 0.5470(11) 0.6860(6) 0.041(4) Uani 1 1 d . . . . .
N3C N 0.4749(17) -0.1423(13) 0.7250(6) 0.039(5) Uani 1 1 d . . . . .
O3B O 0.4445(12) 0.7236(13) 0.5213(7) 0.052(5) Uani 1 1 d . . . . .
H3BA H 0.431229 0.715768 0.548332 0.077 Uiso 1 1 calc R U . . .
N2C N 0.3428(16) -0.1917(14) 0.6814(8) 0.044(5) Uani 1 1 d . . . . .
O2A O 0.7799(17) 0.5071(12) 0.6535(6) 0.056(5) Uani 1 1 d . . . . .
H2AA H 0.741039 0.496635 0.674229 0.084 Uiso 1 1 calc R U . . .
C1A C 0.8456(17) 0.6800(14) 0.7584(7) 0.029(5) Uani 1 1 d . . . . .
C2B C 0.7628(15) 0.4463(16) 0.3977(8) 0.036(5) Uani 1 1 d . . . . .
N1B N 0.7865(15) 0.3816(13) 0.3740(8) 0.042(5) Uani 1 1 d . . . . .
H1B1 H 0.800458 0.338512 0.392465 0.063 Uiso 1 1 calc R U . . .
H1B2 H 0.736405 0.367509 0.355818 0.063 Uiso 1 1 calc R U . . .
H1B3 H 0.839221 0.393801 0.357024 0.063 Uiso 1 1 calc R U . . .
O3C O 0.5190(19) 0.0328(14) 0.8584(8) 0.070(7) Uani 1 1 d . . . . .
C4B C 0.7340(16) 0.5229(14) 0.4660(8) 0.032(5) Uani 1 1 d . . . . .
H4BA H 0.732611 0.524821 0.497704 0.038 Uiso 1 1 calc R U . . .
N2A N 0.8580(14) 0.7629(12) 0.7745(7) 0.033(4) Uani 1 1 d . . . . .
O2B O 0.5393(16) 0.7657(15) 0.4443(7) 0.066(6) Uani 1 1 d . . . . .
H2BB H 0.479679 0.773706 0.442041 0.099 Uiso 1 1 calc R U . . .
O4B O 0.6970(13) 0.6698(12) 0.5082(6) 0.046(5) Uani 1 1 d . . . . .
C6B C 0.5564(16) 0.6836(15) 0.4595(8) 0.033(5) Uani 1 1 d . . . . .
H6BA H 0.524920 0.641160 0.439838 0.040 Uiso 1 1 calc R U . . .
C8B C 0.6180(18) 0.7014(15) 0.5338(8) 0.035(5) Uani 1 1 d . . . . .
H8BA H 0.621683 0.763398 0.532391 0.042 Uiso 1 1 calc R U . . .
C3B C 0.7631(15) 0.4519(13) 0.4450(7) 0.027(4) Uani 1 1 d . . . . .
H3BB H 0.783865 0.405744 0.462369 0.033 Uiso 1 1 calc R U . . .
O5A O 1.1212(15) 0.6470(14) 0.6277(7) 0.057(6) Uani 1 1 d . . . . .
H5AA H 1.177401 0.656021 0.618462 0.086 Uiso 1 1 calc R U . . .
C7A C 0.904(2) 0.6027(14) 0.6238(7) 0.035(5) Uani 1 1 d . . . . .
H7AA H 0.925831 0.661747 0.625063 0.042 Uiso 1 1 calc R U . . .
O5B O 0.626(2) 0.5868(15) 0.5885(8) 0.077(8) Uani 1 1 d . . . . .
H5BA H 0.637034 0.573201 0.615092 0.116 Uiso 1 1 calc R U . . .
C4C C 0.5250(19) -0.2182(13) 0.7163(8) 0.036(5) Uani 1 1 d . . . . .
H4CA H 0.588073 -0.226089 0.728061 0.043 Uiso 1 1 calc R U . . .
C3C C 0.4835(18) -0.2795(14) 0.6913(8) 0.037(5) Uani 1 1 d . . . . .
H3CA H 0.518235 -0.328544 0.684136 0.044 Uiso 1 1 calc R U . . .
C4A C 0.9932(17) 0.709(2) 0.7144(9) 0.050(8) Uani 1 1 d . . . . .
H4AA H 1.039417 0.689101 0.693333 0.059 Uiso 1 1 calc R U . . .
C8A C 0.990(2) 0.5436(15) 0.6363(8) 0.038(6) Uani 1 1 d . . . . .
H8AA H 0.971747 0.485903 0.627311 0.046 Uiso 1 1 calc R U . . .
O3A O 0.8645(17) 0.5853(17) 0.5803(7) 0.067(7) Uani 1 1 d . . . . .
H3AA H 0.906289 0.595234 0.560791 0.100 Uiso 1 1 calc R U . . .
C1C C 0.3861(19) -0.1218(19) 0.7055(8) 0.042(6) Uani 1 1 d . . . . .
C2A C 0.9279(19) 0.8181(18) 0.7622(9) 0.044(7) Uani 1 1 d . . . . .
C5C C 0.5137(19) -0.0737(18) 0.7551(7) 0.042(6) Uani 1 1 d . . . . .
H5CB H 0.533113 -0.023810 0.737305 0.051 Uiso 1 1 calc R U . . .
O2C O 0.3964(16) 0.0304(15) 0.7896(8) 0.067(6) Uani 1 1 d . . . . .
H2CB H 0.367684 0.030672 0.764913 0.100 Uiso 1 1 calc R U . . .
C1B C 0.7066(15) 0.5913(17) 0.3937(7) 0.035(6) Uani 1 1 d . . . . .
C5A C 0.9005(18) 0.5723(14) 0.7034(8) 0.033(5) Uani 1 1 d . . . . .
H5AB H 0.873978 0.529597 0.724421 0.040 Uiso 1 1 calc R U . . .
C2C C 0.387(2) -0.2681(16) 0.6763(9) 0.042(6) Uani 1 1 d . . . . .
N1A N 0.929(2) 0.8920(15) 0.7800(8) 0.062(8) Uani 1 1 d . . . . .
H1A1 H 0.979894 0.921301 0.768500 0.093 Uiso 1 1 calc R U . . .
H1A2 H 0.873201 0.918733 0.773641 0.093 Uiso 1 1 calc R U . . .
H1A3 H 0.936390 0.887649 0.810112 0.093 Uiso 1 1 calc R U . . .
C7C C 0.5040(18) -0.0439(19) 0.8375(9) 0.044(6) Uani 1 1 d . . . . .
H7CA H 0.474233 -0.082231 0.860014 0.053 Uiso 1 1 calc R U . . .
C6C C 0.4451(19) -0.0490(17) 0.7956(9) 0.045(6) Uani 1 1 d . . . . .
H6CA H 0.395025 -0.093283 0.799427 0.054 Uiso 1 1 calc R U . . .
C9A C 1.094(2) 0.561(2) 0.6171(10) 0.058(8) Uani 1 1 d . . . . .
H9AA H 1.140832 0.522430 0.630471 0.070 Uiso 1 1 calc R U . . .
H9AB H 1.093711 0.553268 0.584287 0.070 Uiso 1 1 calc R U . . .
C8C C 0.606(2) -0.0814(18) 0.8237(9) 0.043(6) Uani 1 1 d . U . . .
H8CA H 0.653501 -0.034880 0.823867 0.052 Uiso 1 1 calc R U . . .
C6A C 0.8317(19) 0.5856(18) 0.6634(8) 0.044(6) Uani 1 1 d . . . . .
H6AA H 0.786236 0.633030 0.668402 0.052 Uiso 1 1 calc R U . . .
N1C N 0.3374(18) -0.3273(18) 0.6535(8) 0.060(7) Uani 1 1 d . . . . .
H1C1 H 0.373151 -0.374595 0.652205 0.090 Uiso 1 1 calc R U . . .
H1C2 H 0.280694 -0.337914 0.667843 0.090 Uiso 1 1 calc R U . . .
H1C3 H 0.324884 -0.309130 0.625334 0.090 Uiso 1 1 calc R U . . .
C3A C 1.002(2) 0.7853(18) 0.7311(9) 0.048(7) Uani 1 1 d . . . . .
H3AB H 1.055869 0.818684 0.723029 0.057 Uiso 1 1 calc R U . . .
C9C C 0.644(2) -0.148(3) 0.8533(11) 0.077(12) Uani 1 1 d . . . . .
H9C1 H 0.638978 -0.130342 0.884969 0.092 Uiso 1 1 calc R U . . .
H9C2 H 0.604585 -0.199044 0.849508 0.092 Uiso 1 1 calc R U . . .
C9B C 0.636(2) 0.6758(17) 0.5839(8) 0.048(7) Uani 1 1 d . . . . .
H9BA H 0.702174 0.693088 0.593027 0.057 Uiso 1 1 calc R U . . .
H9BB H 0.589108 0.704192 0.603533 0.057 Uiso 1 1 calc R U . . .
C7B C 0.5241(18) 0.6752(17) 0.5095(9) 0.042(6) Uani 1 1 d . . . . .
H7BA H 0.510030 0.615536 0.516202 0.050 Uiso 1 1 calc R U . . .
C5B C 0.6705(19) 0.6722(18) 0.4617(8) 0.043(6) Uani 1 1 d . . . . .
H5BB H 0.702882 0.720462 0.446786 0.051 Uiso 1 1 calc R U . . .

loop_
_atom_site_aniso_label
_atom_site_aniso_U_11
_atom_site_aniso_U_22
_atom_site_aniso_U_33
_atom_site_aniso_U_23
_atom_site_aniso_U_13
_atom_site_aniso_U_12
W1 0.0127(3) 0.0277(4) 0.0205(4) 0.0027(3) -0.0010(3) 0.0017(3)
W2 0.0141(3) 0.0231(4) 0.0237(4) 0.0027(3) 0.0005(3) -0.0033(3)
W3 0.0183(3) 0.0274(4) 0.0162(3) 0.0040(3) -0.0013(3) -0.0018(3)
W4 0.0184(4) 0.0228(4) 0.0227(4) -0.0028(3) 0.0010(3) -0.0026(3)
W5 0.0139(3) 0.0262(4) 0.0214(4) 0.0044(3) -0.0024(3) 0.0016(3)
W6 0.0165(3) 0.0328(4) 0.0163(3) 0.0027(3) 0.0000(3) 0.0013(3)
W7 0.0204(4) 0.0203(4) 0.0258(4) 0.0053(3) -0.0031(3) -0.0009(3)
W8 0.0129(3) 0.0248(4) 0.0198(4) -0.0001(3) 0.0019(3) -0.0006(3)
W9 0.0138(3) 0.0240(4) 0.0238(4) 0.0002(3) -0.0009(3) -0.0041(3)
W10 0.0143(3) 0.0303(4) 0.0195(4) 0.0015(3) 0.0022(3) 0.0014(3)
W11 0.0219(4) 0.0200(4) 0.0238(4) 0.0038(3) -0.0035(3) -0.0017(3)
W12 0.0197(4) 0.0256(4) 0.0207(4) -0.0039(3) -0.0002(3) -0.0001(3)
P1 0.0114(18) 0.0057(16) 0.0096(17) 0.0003(13) 0.0014(14) 0.0010(14)
O39 0.019(7) 0.049(10) 0.025(7) -0.009(7) 0.003(6) -0.010(7)
O1 0.018(6) 0.021(7) 0.030(7) -0.008(5) 0.004(6) -0.007(5)
O2 0.029(7) 0.038(8) 0.017(6) 0.007(6) 0.002(6) -0.002(7)
O3 0.029(8) 0.028(8) 0.023(7) 0.001(6) -0.005(6) -0.006(6)
O4 0.017(7) 0.047(9) 0.026(7) 0.007(7) -0.007(6) 0.000(6)
O5 0.045(10) 0.025(8) 0.043(9) 0.010(7) -0.009(7) -0.004(7)
O6 0.023(7) 0.046(9) 0.024(7) 0.013(7) 0.001(6) 0.000(7)
O7 0.021(7) 0.028(8) 0.027(8) 0.000(6) 0.002(6) 0.002(6)
O8 0.025(7) 0.023(7) 0.020(6) 0.008(5) -0.007(5) -0.006(6)
O9 0.016(6) 0.027(7) 0.019(6) 0.001(6) -0.002(5) 0.000(5)
O10 0.022(7) 0.040(8) 0.032(8) 0.022(7) 0.002(6) -0.013(7)
O11 0.022(7) 0.026(7) 0.023(7) 0.006(6) -0.010(6) -0.006(6)
O12 0.022(7) 0.016(6) 0.024(6) 0.009(5) -0.004(5) -0.006(6)
O13 0.025(7) 0.032(8) 0.032(8) 0.002(7) -0.009(6) 0.001(6)
O14 0.026(7) 0.030(7) 0.024(7) -0.006(6) -0.002(6) 0.001(6)
O15 0.019(7) 0.031(8) 0.026(7) -0.002(6) -0.001(6) 0.000(6)
O16 0.014(7) 0.051(10) 0.037(9) 0.007(8) -0.010(6) 0.004(7)
O17 0.020(3) 0.021(3) 0.021(3) 0.0004(14) -0.0003(14) 0.0008(14)
O18 0.018(7) 0.049(10) 0.025(7) 0.000(7) 0.003(6) 0.001(7)
O19 0.019(7) 0.063(11) 0.030(8) -0.002(8) 0.007(6) 0.014(7)
O20 0.020(7) 0.036(8) 0.020(7) -0.005(6) -0.002(5) -0.001(6)
O21 0.013(6) 0.021(7) 0.023(7) 0.006(5) -0.001(5) -0.010(5)
O22 0.020(6) 0.026(7) 0.010(5) 0.004(5) 0.006(5) -0.001(5)
O23 0.018(6) 0.033(8) 0.019(7) 0.004(6) 0.008(5) 0.002(6)
O24 0.038(9) 0.021(7) 0.039(8) 0.000(6) 0.000(7) 0.006(7)
O25 0.014(6) 0.032(8) 0.031(8) -0.008(6) -0.004(5) -0.002(6)
O26 0.024(7) 0.035(8) 0.015(6) -0.004(6) -0.003(5) 0.005(6)
O27 0.020(7) 0.034(9) 0.030(8) 0.000(7) -0.003(6) 0.004(6)
O28 0.021(6) 0.029(8) 0.014(6) -0.007(6) 0.000(5) 0.003(6)
O29 0.020(7) 0.036(9) 0.025(8) -0.006(6) 0.000(6) 0.004(6)
O30 0.026(8) 0.046(10) 0.029(8) -0.011(7) -0.005(6) 0.006(7)
O31 0.012(6) 0.033(8) 0.022(7) 0.013(6) 0.001(5) -0.005(5)
O32 0.016(6) 0.033(8) 0.017(6) 0.007(6) 0.004(5) -0.001(5)
O33 0.021(7) 0.024(7) 0.036(8) 0.000(6) -0.005(6) 0.007(6)
O34 0.011(6) 0.044(9) 0.021(7) 0.004(6) 0.001(5) -0.006(6)
O35 0.015(6) 0.037(8) 0.009(6) 0.003(5) -0.004(5) -0.001(5)
O36 0.020(7) 0.032(8) 0.020(7) 0.002(6) -0.002(5) -0.009(6)
O37 0.011(6) 0.047(9) 0.032(8) 0.003(7) -0.001(6) -0.001(6)
O38 0.011(6) 0.028(7) 0.027(7) -0.002(6) 0.001(5) -0.002(5)
O40 0.014(6) 0.029(8) 0.024(7) -0.006(6) -0.002(5) 0.002(5)
N2B 0.016(8) 0.043(10) 0.021(8) 0.006(7) 0.001(6) -0.007(7)
O1A 0.036(9) 0.039(9) 0.046(10) 0.005(8) 0.004(8) -0.002(8)
O5C 0.055(12) 0.085(15) 0.040(10) -0.003(10) -0.011(9) 0.037(12)
O1B 0.046(9) 0.029(8) 0.022(7) 0.010(6) 0.007(6) 0.007(7)
O1C 0.038(9) 0.057(12) 0.034(9) 0.007(8) -0.005(7) 0.003(9)
N3A 0.033(10) 0.026(9) 0.029(9) -0.006(8) -0.003(8) 0.001(8)
O4C 0.044(11) 0.086(16) 0.047(12) -0.002(11) -0.003(9) 0.006(11)
N3B 0.030(9) 0.028(9) 0.024(9) -0.002(7) 0.006(7) -0.006(7)
O4A 0.041(9) 0.040(10) 0.044(10) 0.002(8) 0.003(8) 0.024(8)
N3C 0.054(13) 0.032(10) 0.029(10) 0.001(8) -0.005(9) -0.003(10)
O3B 0.028(9) 0.069(13) 0.058(12) -0.014(10) 0.011(8) -0.006(9)
N2C 0.042(12) 0.039(12) 0.050(13) 0.002(10) 0.008(10) 0.003(10)
O2A 0.081(15) 0.051(12) 0.036(10) -0.005(9) -0.011(10) -0.017(11)
C1A 0.034(11) 0.029(11) 0.024(10) 0.003(9) -0.007(9) 0.010(9)
C2B 0.014(9) 0.054(15) 0.039(12) -0.012(11) 0.008(9) 0.012(10)
N1B 0.034(11) 0.039(12) 0.054(13) 0.003(10) -0.012(9) 0.000(9)
O3C 0.088(17) 0.054(13) 0.070(15) -0.032(11) -0.013(13) 0.013(12)
C4B 0.029(10) 0.033(11) 0.033(11) 0.006(9) 0.004(9) 0.010(9)
N2A 0.038(10) 0.027(10) 0.034(10) 0.001(8) -0.015(8) 0.000(8)
O2B 0.059(13) 0.081(16) 0.058(13) 0.025(12) 0.009(11) 0.030(12)
O4B 0.041(10) 0.056(12) 0.041(10) -0.016(9) -0.014(8) 0.006(8)
C6B 0.025(10) 0.034(12) 0.040(12) 0.004(10) 0.011(9) 0.004(9)
C8B 0.049(14) 0.022(11) 0.033(12) -0.001(9) 0.004(10) -0.006(10)
C3B 0.023(9) 0.034(11) 0.025(10) 0.017(8) -0.006(8) -0.004(9)
O5A 0.047(11) 0.067(14) 0.059(12) 0.022(11) 0.012(9) 0.022(10)
C7A 0.063(16) 0.017(10) 0.025(11) 0.008(8) -0.004(10) 0.000(10)
O5B 0.12(2) 0.061(15) 0.050(13) 0.014(11) 0.007(13) -0.016(14)
C4C 0.042(13) 0.019(10) 0.047(14) 0.020(10) 0.004(11) -0.009(10)
C3C 0.044(13) 0.022(11) 0.046(14) -0.011(10) 0.012(11) 0.018(10)
C4A 0.020(11) 0.09(2) 0.040(14) 0.015(14) -0.022(10) -0.003(12)
C8A 0.061(16) 0.028(12) 0.025(11) 0.007(9) -0.017(11) -0.011(11)
O3A 0.068(14) 0.10(2) 0.029(10) 0.002(11) -0.005(9) 0.009(13)
C1C 0.036(13) 0.058(18) 0.033(13) 0.013(12) 0.004(10) -0.012(12)
C2A 0.044(14) 0.055(16) 0.035(13) -0.014(12) -0.028(11) 0.022(13)
C5C 0.048(14) 0.058(16) 0.021(11) 0.025(11) -0.003(10) -0.022(13)
O2C 0.064(14) 0.075(16) 0.061(14) 0.004(12) -0.012(11) 0.026(12)
C1B 0.020(9) 0.069(17) 0.017(10) 0.017(11) 0.002(8) -0.008(10)
C5A 0.045(13) 0.018(10) 0.038(13) -0.005(9) -0.005(10) 0.006(10)
C2C 0.066(17) 0.023(11) 0.039(14) 0.012(10) 0.017(12) -0.009(12)
N1A 0.09(2) 0.049(15) 0.046(14) -0.017(12) -0.033(14) 0.009(14)
C7C 0.030(12) 0.060(18) 0.042(14) 0.004(13) 0.009(10) 0.001(12)
C6C 0.034(13) 0.044(15) 0.056(16) 0.007(12) 0.013(11) -0.004(11)
C9A 0.056(18) 0.08(2) 0.034(14) -0.022(15) 0.009(12) 0.000(16)
C8C 0.043(6) 0.043(6) 0.043(6) -0.0002(14) 0.0000(14) 0.0000(14)
C6A 0.040(13) 0.057(17) 0.034(13) -0.023(12) -0.009(10) -0.005(12)
N1C 0.052(14) 0.075(19) 0.052(15) 0.006(14) 0.016(12) -0.006(13)
C3A 0.057(17) 0.041(16) 0.045(15) 0.021(12) -0.006(13) -0.008(13)
C9C 0.047(17) 0.13(3) 0.056(19) 0.06(2) 0.017(15) 0.02(2)
C9B 0.08(2) 0.041(15) 0.018(11) 0.004(10) 0.003(12) -0.020(14)
C7B 0.039(13) 0.046(14) 0.041(13) -0.006(11) 0.004(11) -0.015(12)
C5B 0.044(14) 0.052(16) 0.032(12) -0.008(11) -0.002(11) -0.014(12)

loop_
_atom_type_symbol
_atom_type_description
_atom_type_scat_dispersion_real
_atom_type_scat_dispersion_imag
_atom_type_scat_source
C C 0.0033 0.0016 'International Tables Vol C Tables 4.2.6.8 and 6.1.1.4'
H H 0.0000 0.0000 'International Tables Vol C Tables 4.2.6.8 and 6.1.1.4'
N N 0.0061 0.0033 'International Tables Vol C Tables 4.2.6.8 and 6.1.1.4'
O O 0.0106 0.0060 'International Tables Vol C Tables 4.2.6.8 and 6.1.1.4'
P P 0.1023 0.0942 'International Tables Vol C Tables 4.2.6.8 and 6.1.1.4'
W W -0.8490 6.8722 'International Tables Vol C Tables 4.2.6.8 and 6.1.1.4'

loop_
_geom_angle_atom_site_label_1
_geom_angle_atom_site_label_2
_geom_angle_atom_site_label_3
_geom_angle
_geom_angle_site_symmetry_1
_geom_angle_site_symmetry_3
_geom_angle_publ_flag
O13 W1 O28 100.2(7) . . ?
O13 W1 O27 102.8(7) . . ?
O28 W1 O27 86.0(6) . . ?
O13 W1 O17 103.0(7) . . ?
O28 W1 O17 156.7(6) . . ?
O27 W1 O17 87.3(6) . . ?
O13 W1 O11 101.2(6) . . ?
O28 W1 O11 90.6(6) . . ?
O27 W1 O11 156.0(6) . . ?
O17 W1 O11 86.6(6) . . ?
O13 W1 O21 172.3(6) . . ?
O28 W1 O21 85.0(5) . . ?
O27 W1 O21 83.1(5) . . ?
O17 W1 O21 72.1(5) . . ?
O11 W1 O21 73.0(5) . . ?
O37 W2 O26 102.9(7) . . ?
O37 W2 O31 101.0(6) . . ?
O26 W2 O31 88.9(6) . . ?
O37 W2 O25 102.2(7) . . ?
O26 W2 O25 154.8(6) . . ?
O31 W2 O25 87.6(6) . . ?
O37 W2 O8 103.6(7) . . ?
O26 W2 O8 85.0(6) . . ?
O31 W2 O8 155.3(5) . . ?
O25 W2 O8 87.9(6) . . ?
O37 W2 O38 170.6(6) . . ?
O26 W2 O38 83.7(5) . . ?
O31 W2 O38 72.2(5) . . ?
O25 W2 O38 71.5(5) . . ?
O8 W2 O38 83.4(5) . . ?
O2 W3 O10 103.0(6) . . ?
O2 W3 O34 104.4(6) . . ?
O10 W3 O34 90.8(7) . . ?
O2 W3 O36 100.0(6) . . ?
O10 W3 O36 86.3(6) . . ?
O34 W3 O36 155.5(6) . . ?
O2 W3 O9 102.1(6) . . ?
O10 W3 O9 154.8(6) . . ?
O34 W3 O9 85.1(6) . . ?
O36 W3 O9 87.2(6) . . ?
O2 W3 O35 171.0(6) . . ?
O10 W3 O35 71.8(5) . . ?
O34 W3 O35 83.2(5) . . ?
O36 W3 O35 72.7(5) . . ?
O9 W3 O35 83.0(5) . . ?
O14 W4 O9 102.0(6) . . ?
O14 W4 O23 101.5(6) . . ?
O9 W4 O23 87.0(6) . . ?
O14 W4 O25 102.6(6) . . ?
O9 W4 O25 88.6(6) . . ?
O23 W4 O25 155.9(6) . . ?
O14 W4 O33 102.7(6) . . ?
O9 W4 O33 155.3(6) . . ?
O23 W4 O33 87.5(6) . . ?
O25 W4 O33 86.6(6) . . ?
O14 W4 O38 172.2(6) . . ?
O9 W4 O38 84.0(5) . . ?
O23 W4 O38 83.6(5) . . ?
O25 W4 O38 72.4(5) . . ?
O33 W4 O38 71.4(5) . . ?
O16 W5 O8 101.9(7) . . ?
O16 W5 O36 104.7(7) . . ?
O8 W5 O36 90.0(6) . . ?
O16 W5 O20 100.3(7) . . ?
O8 W5 O20 84.7(6) . . ?
O36 W5 O20 155.0(6) . . ?
O16 W5 O7 101.9(7) . . ?
O8 W5 O7 155.9(6) . . ?
O36 W5 O7 88.1(6) . . ?
O20 W5 O7 87.0(6) . . ?
O16 W5 O35 173.9(7) . . ?
O8 W5 O35 83.8(5) . . ?
O36 W5 O35 72.9(5) . . ?
O20 W5 O35 82.2(5) . . ?
O7 W5 O35 72.6(5) . . ?
O6 W6 O12 102.9(7) . . ?
O6 W6 O32 101.2(6) . . ?
O12 W6 O32 90.7(6) . . ?
O6 W6 O28 103.0(6) . . ?
O12 W6 O28 85.8(6) . . ?
O32 W6 O28 155.8(6) . . ?
O6 W6 O3 101.9(7) . . ?
O12 W6 O3 155.1(5) . . ?
O32 W6 O3 87.0(6) . . ?
O28 W6 O3 86.3(6) . . ?
O6 W6 O22 171.5(6) . . ?
O12 W6 O22 83.4(5) . . ?
O32 W6 O22 72.8(5) . . ?
O28 W6 O22 83.0(5) . . ?
O3 W6 O22 72.2(5) . . ?
O5 W7 O27 103.7(7) . . ?
O5 W7 O33 102.1(7) . . ?
O27 W7 O33 89.8(6) . . ?
O5 W7 O31 100.8(7) . . ?
O27 W7 O31 155.4(6) . . ?
O33 W7 O31 87.2(6) . . ?
O5 W7 O12 103.2(7) . . ?
O27 W7 O12 85.5(6) . . ?
O33 W7 O12 154.7(5) . . ?
O31 W7 O12 86.9(6) . . ?
O5 W7 O38 170.2(6) . . ?
O27 W7 O38 83.8(5) . . ?
O33 W7 O38 71.3(5) . . ?
O31 W7 O38 72.1(5) . . ?
O12 W7 O38 83.4(5) . . ?
O1 W8 O34 103.4(6) . . ?
O1 W8 O4 102.5(6) . . ?
O34 W8 O4 87.9(6) . . ?
O1 W8 O23 101.8(6) . . ?
O34 W8 O23 85.3(6) . . ?
O4 W8 O23 155.7(6) . . ?
O1 W8 O17 101.3(6) . . ?
O34 W8 O17 155.3(6) . . ?
O4 W8 O17 87.1(6) . . ?
O23 W8 O17 89.5(6) . . ?
O1 W8 O21 172.1(5) . . ?
O34 W8 O21 82.9(5) . . ?
O4 W8 O21 72.7(5) . . ?
O23 W8 O21 83.3(5) . . ?
O17 W8 O21 72.5(5) . . ?
O39 W9 O15 104.1(7) . . ?
O39 W9 O4 103.9(7) . . ?
O15 W9 O4 90.2(6) . . ?
O39 W9 O40 101.3(6) . . ?
O15 W9 O40 86.2(6) . . ?
O4 W9 O40 154.6(6) . . ?
O39 W9 O11 100.0(7) . . ?
O15 W9 O11 155.6(6) . . ?
O4 W9 O11 87.8(6) . . ?
O40 W9 O11 85.3(6) . . ?
O39 W9 O21 171.9(6) . . ?
O15 W9 O21 83.2(5) . . ?
O4 W9 O21 72.2(6) . . ?
O40 W9 O21 82.5(5) . . ?
O11 W9 O21 73.0(5) . . ?
O19 W10 O20 101.6(7) . . ?
O19 W10 O26 101.4(8) . . ?
O20 W10 O26 85.7(6) . . ?
O19 W10 O29 103.9(7) . . ?
O20 W10 O29 90.8(6) . . ?
O26 W10 O29 154.7(6) . . ?
O19 W10 O32 102.1(6) . . ?
O20 W10 O32 156.2(6) . . ?
O26 W10 O32 87.5(6) . . ?
O29 W10 O32 85.7(6) . . ?
O19 W10 O22 173.1(6) . . ?
O20 W10 O22 84.0(5) . . ?
O26 W10 O22 82.8(5) . . ?
O29 W10 O22 71.8(5) . . ?
O32 W10 O22 72.5(5) . . ?
O24 W11 O18 104.1(7) . . ?
O24 W11 O7 101.7(7) . . ?
O18 W11 O7 90.3(6) . . ?
O24 W11 O15 102.9(7) . . ?
O18 W11 O15 85.4(6) . . ?
O7 W11 O15 155.3(6) . . ?
O24 W11 O10 101.7(7) . . ?
O18 W11 O10 154.1(7) . . ?
O7 W11 O10 86.5(6) . . ?
O15 W11 O10 86.9(6) . . ?
O24 W11 O35 171.2(6) . . ?
O18 W11 O35 83.4(6) . . ?
O7 W11 O35 73.3(5) . . ?
O15 W11 O35 82.0(5) . . ?
O10 W11 O35 71.1(5) . . ?
O30 W12 O3 99.3(7) . . ?
O30 W12 O18 104.5(8) . . ?
O3 W12 O18 156.2(7) . . ?
O30 W12 O40 101.5(7) . . ?
O3 W12 O40 91.0(6) . . ?
O18 W12 O40 86.0(6) . . ?
O30 W12 O29 103.3(7) . . ?
O3 W12 O29 86.5(6) . . ?
O18 W12 O29 86.3(6) . . ?
O40 W12 O29 155.1(6) . . ?
O30 W12 O22 170.9(6) . . ?
O3 W12 O22 73.5(5) . . ?
O18 W12 O22 82.7(6) . . ?
O40 W12 O22 84.3(5) . . ?
O29 W12 O22 71.2(5) . . ?
O21 P1 O22 110.3(7) . . ?
O21 P1 O35 109.5(7) . . ?
O22 P1 O35 108.4(7) . . ?
O21 P1 O38 109.2(7) . . ?
O22 P1 O38 110.0(7) . . ?
O35 P1 O38 109.3(8) . . ?
W12 O3 W6 125.8(7) . . ?
W9 O4 W8 127.0(8) . . ?
W11 O7 W5 125.3(7) . . ?
W5 O8 W2 152.4(8) . . ?
W4 O9 W3 150.8(7) . . ?
W3 O10 W11 127.9(7) . . ?
W9 O11 W1 124.8(7) . . ?
W6 O12 W7 152.2(7) . . ?
W9 O15 W11 152.2(8) . . ?
W8 O17 W1 125.2(7) . . ?
W11 O18 W12 152.1(9) . . ?
W10 O20 W5 152.9(9) . . ?
P1 O21 W8 126.5(7) . . ?
P1 O21 W1 125.5(7) . . ?
W8 O21 W1 90.1(4) . . ?
P1 O21 W9 125.7(8) . . ?
W8 O21 W9 88.1(4) . . ?
W1 O21 W9 89.1(4) . . ?
P1 O22 W10 126.4(7) . . ?
P1 O22 W12 125.6(7) . . ?
W10 O22 W12 89.7(4) . . ?
P1 O22 W6 125.9(7) . . ?
W10 O22 W6 88.9(4) . . ?
W12 O22 W6 88.4(4) . . ?
W4 O23 W8 151.2(8) . . ?
W4 O25 W2 126.2(7) . . ?
W10 O26 W2 151.4(8) . . ?
W7 O27 W1 151.4(8) . . ?
W6 O28 W1 150.9(7) . . ?
W10 O29 W12 127.2(8) . . ?
W7 O31 W2 126.4(7) . . ?
W6 O32 W10 125.8(7) . . ?
W7 O33 W4 127.2(7) . . ?
W8 O34 W3 152.9(8) . . ?
P1 O35 W3 125.7(8) . . ?
P1 O35 W5 126.3(7) . . ?
W3 O35 W5 88.3(4) . . ?
P1 O35 W11 126.5(7) . . ?
W3 O35 W11 89.1(4) . . ?
W5 O35 W11 88.6(4) . . ?
W5 O36 W3 126.0(7) . . ?
P1 O38 W4 126.0(7) . . ?
P1 O38 W7 124.9(7) . . ?
W4 O38 W7 90.0(5) . . ?
P1 O38 W2 125.5(7) . . ?
W4 O38 W2 89.9(4) . . ?
W7 O38 W2 89.3(4) . . ?
W9 O40 W12 151.3(8) . . ?
C2B N2B C1B 124.9(17) . . ?
C1A N3A C4A 122(2) . . ?
C1A N3A C5A 117.4(19) . . ?
C4A N3A C5A 120(2) . . ?
C5C O4C C8C 111(2) . . ?
C4B N3B C1B 120(2) . . ?
C4B N3B C5B 124.6(19) . . ?
C1B N3B C5B 115(2) . . ?
C5A O4A C8A 111.0(18) . . ?
C1C N3C C4C 124(2) . . ?
C1C N3C C5C 113(2) . . ?
C4C N3C C5C 124(2) . . ?
C2C N2C C1C 124(2) . . ?
O1A C1A N3A 122(2) . . ?
O1A C1A N2A 124(2) . . ?
N3A C1A N2A 114(2) . . ?
N1B C2B N2B 116(2) . . ?
N1B C2B C3B 126(2) . . ?
N2B C2B C3B 117(2) . . ?
C3B C4B N3B 121(2) . . ?
C2A N2A C1A 127(2) . . ?
C8B O4B C5B 108.3(19) . . ?
O2B C6B C7B 110(2) . . ?
O2B C6B C5B 107(2) . . ?
C7B C6B C5B 104(2) . . ?
O4B C8B C7B 107.0(19) . . ?
O4B C8B C9B 107(2) . . ?
C7B C8B C9B 121(2) . . ?
C4B C3B C2B 121(2) . . ?
O3A C7A C8A 113(2) . . ?
O3A C7A C6A 114(2) . . ?
C8A C7A C6A 101.5(18) . . ?
C3C C4C N3C 121(2) . . ?
C4C C3C C2C 118(2) . . ?
C3A C4A N3A 121(3) . . ?
O4A C8A C7A 103.1(19) . . ?
O4A C8A C9A 110(2) . . ?
C7A C8A C9A 120(2) . . ?
O1C C1C N3C 127(3) . . ?
O1C C1C N2C 120(2) . . ?
N3C C1C N2C 112(2) . . ?
N1A C2A N2A 120(3) . . ?
N1A C2A C3A 125(3) . . ?
N2A C2A C3A 115(2) . . ?
O4C C5C N3C 104(2) . . ?
O4C C5C C6C 103.0(18) . . ?
N3C C5C C6C 115(2) . . ?
O1B C1B N2B 122(2) . . ?
O1B C1B N3B 122(2) . . ?
N2B C1B N3B 116(2) . . ?
O4A C5A N3A 107.2(19) . . ?
O4A C5A C6A 108(2) . . ?
N3A C5A C6A 109.1(19) . . ?
N2C C2C N1C 117(3) . . ?
N2C C2C C3C 120(2) . . ?
N1C C2C C3C 123(3) . . ?
O3C C7C C6C 120(3) . . ?
O3C C7C C8C 109(2) . . ?
C6C C7C C8C 104(2) . . ?
C7C C6C O2C 108(2) . . ?
C7C C6C C5C 109(2) . . ?
O2C C6C C5C 114(2) . . ?
O5A C9A C8A 109(2) . . ?
C9C C8C O4C 111(3) . . ?
C9C C8C C7C 116(2) . . ?
O4C C8C C7C 107(2) . . ?
O2A C6A C5A 110(2) . . ?
O2A C6A C7A 107.8(19) . . ?
C5A C6A C7A 103(2) . . ?
C4A C3A C2A 120(3) . . ?
O5C C9C C8C 110(2) . . ?
O5B C9B C8B 110(2) . . ?
O3B C7B C8B 113(2) . . ?
O3B C7B C6B 115(2) . . ?
C8B C7B C6B 100.7(19) . . ?
O4B C5B N3B 106(2) . . ?
O4B C5B C6B 107(2) . . ?
N3B C5B C6B 114(2) . . ?

loop_
_geom_bond_atom_site_label_1
_geom_bond_atom_site_label_2
_geom_bond_distance
_geom_bond_site_symmetry_2
_geom_bond_publ_flag
W1 O13 1.718(14) . ?
W1 O28 1.901(13) . ?
W1 O27 1.928(15) . ?
W1 O17 1.944(13) . ?
W1 O11 1.960(14) . ?
W1 O21 2.424(13) . ?
W2 O37 1.702(14) . ?
W2 O26 1.911(13) . ?
W2 O31 1.915(13) . ?
W2 O25 1.925(14) . ?
W2 O8 1.931(13) . ?
W2 O38 2.432(12) . ?
W3 O2 1.694(13) . ?
W3 O10 1.881(16) . ?
W3 O34 1.910(13) . ?
W3 O36 1.923(14) . ?
W3 O9 1.940(14) . ?
W3 O35 2.434(12) . ?
W4 O14 1.690(13) . ?
W4 O9 1.877(14) . ?
W4 O23 1.882(13) . ?
W4 O25 1.907(13) . ?
W4 O33 1.931(14) . ?
W4 O38 2.406(13) . ?
W5 O16 1.693(13) . ?
W5 O8 1.881(13) . ?
W5 O36 1.894(14) . ?
W5 O20 1.915(13) . ?
W5 O7 1.936(15) . ?
W5 O35 2.447(12) . ?
W6 O6 1.687(14) . ?
W6 O12 1.888(13) . ?
W6 O32 1.886(13) . ?
W6 O28 1.908(13) . ?
W6 O3 1.946(15) . ?
W6 O22 2.446(12) . ?
W7 O5 1.702(15) . ?
W7 O27 1.881(14) . ?
W7 O33 1.890(15) . ?
W7 O31 1.916(12) . ?
W7 O12 1.924(13) . ?
W7 O38 2.436(14) . ?
W8 O1 1.695(13) . ?
W8 O34 1.896(14) . ?
W8 O4 1.906(16) . ?
W8 O23 1.922(14) . ?
W8 O17 1.920(13) . ?
W8 O21 2.423(13) . ?
W9 O39 1.687(15) . ?
W9 O15 1.882(14) . ?
W9 O4 1.886(16) . ?
W9 O40 1.896(13) . ?
W9 O11 1.904(13) . ?
W9 O21 2.458(12) . ?
W10 O19 1.702(14) . ?
W10 O20 1.872(14) . ?
W10 O26 1.903(14) . ?
W10 O29 1.904(15) . ?
W10 O32 1.943(13) . ?
W10 O22 2.422(12) . ?
W11 O24 1.669(14) . ?
W11 O18 1.893(14) . ?
W11 O7 1.905(14) . ?
W11 O15 1.929(14) . ?
W11 O10 1.925(16) . ?
W11 O35 2.437(14) . ?
W12 O30 1.659(16) . ?
W12 O3 1.878(14) . ?
W12 O18 1.905(15) . ?
W12 O40 1.909(13) . ?
W12 O29 1.924(14) . ?
W12 O22 2.437(13) . ?
P1 O21 1.521(13) . ?
P1 O22 1.527(12) . ?
P1 O35 1.533(13) . ?
P1 O38 1.545(14) . ?
N2B C2B 1.35(3) . ?
N2B C1B 1.37(3) . ?
O1A C1A 1.19(3) . ?
O5C C9C 1.42(3) . ?
O1B C1B 1.18(3) . ?
O1C C1C 1.22(3) . ?
N3A C1A 1.37(3) . ?
N3A C4A 1.39(3) . ?
N3A C5A 1.50(3) . ?
O4C C5C 1.43(3) . ?
O4C C8C 1.44(3) . ?
N3B C4B 1.37(3) . ?
N3B C1B 1.40(3) . ?
N3B C5B 1.46(3) . ?
O4A C5A 1.40(3) . ?
O4A C8A 1.46(3) . ?
N3C C1C 1.37(3) . ?
N3C C4C 1.40(3) . ?
N3C C5C 1.49(3) . ?
O3B C7B 1.37(3) . ?
N2C C2C 1.36(3) . ?
N2C C1C 1.43(4) . ?
O2A C6A 1.45(3) . ?
C1A N2A 1.40(3) . ?
C2B N1B 1.27(3) . ?
C2B C3B 1.39(3) . ?
O3C C7C 1.37(3) . ?
C4B C3B 1.34(3) . ?
N2A C2A 1.34(4) . ?
O2B C6B 1.39(3) . ?
O4B C8B 1.40(3) . ?
O4B C5B 1.41(3) . ?
C6B C7B 1.53(3) . ?
C6B C5B 1.56(3) . ?
C8B C7B 1.52(3) . ?
C8B C9B 1.54(3) . ?
O5A C9A 1.43(4) . ?
C7A O3A 1.41(3) . ?
C7A C8A 1.54(3) . ?
C7A C6A 1.54(3) . ?
O5B C9B 1.42(3) . ?
C4C C3C 1.34(3) . ?
C3C C2C 1.39(4) . ?
C4A C3A 1.31(4) . ?
C8A C9A 1.53(4) . ?
C2A N1A 1.28(3) . ?
C2A C3A 1.45(4) . ?
C5C C6C 1.56(4) . ?
O2C C6C 1.43(3) . ?
C5A C6A 1.51(3) . ?
C2C N1C 1.33(4) . ?
C7C C6C 1.46(4) . ?
C7C C8C 1.55(3) . ?
C8C C9C 1.46(4) . ?
